data_7230418
loop_
_publ_author_name
'Zhu, Mei'
'Lou, Dingshuo'
'Deng, Xiaochun'
'Zhang, Li'
'Zhang, Wei'
'L\"u, Yaohong'

_publ_section_title
;
 A functional nitroxide ligand builds up two 2p--3d complexes with
 different spin ground states and a 2p--3d--4f chain of rings
;
_journal_issue 18
_journal_name_full CrystEngComm
_journal_page_first 2583
_journal_paper_doi 10.1039/C8CE00178B
_journal_volume 20
_journal_year 2018
_chemical_formula_sum 'C39 H26 Cu2 F24 N3 O11'
_chemical_formula_weight 1295.73
_space_group_IT_number 2
_space_group_name_Hall '-P 1'
_space_group_name_H-M_alt 'P -1'
_symmetry_cell_setting triclinic
_symmetry_space_group_name_Hall '-P 1'
_symmetry_space_group_name_H-M 'P -1'
_atom_sites_solution_hydrogens geom
_atom_sites_solution_primary direct
_atom_sites_solution_secondary difmap
_audit_creation_method SHELXL-97
_audit_update_record
;
2018-01-11 deposited with the CCDC.
2018-04-05 downloaded from the CCDC.
;
_cell_angle_alpha 86.35(3)
_cell_angle_beta 78.63(3)
_cell_angle_gamma 83.48(3)
_cell_formula_units_Z 2
_cell_length_a 10.940(2)
_cell_length_b 12.365(3)
_cell_length_c 18.073(4)
_cell_measurement_reflns_used 6575
_cell_measurement_temperature 113(2)
_cell_measurement_theta_max 27.8426
_cell_measurement_theta_min 1.6591
_cell_volume 2379.2(9)
_computing_cell_refinement 'CrystalClear (Rigaku/MSC Inc., 2005)'
_computing_data_collection 'CrystalClear (Rigaku/MSC Inc., 2005)'
_computing_data_reduction 'CrystalClear (Rigaku/MSC Inc., 2005)'
_computing_molecular_graphics 'Bruker SHELXTL'
_computing_publication_material 'Bruker SHELXTL'
_computing_structure_refinement 'SHELXL-97 (Sheldrick, 1997)'
_computing_structure_solution 'SHELXS-97 (Sheldrick, 1990)'
_diffrn_ambient_temperature 113(2)
_diffrn_detector_area_resol_mean 28.5714
_diffrn_measured_fraction_theta_full 0.998
_diffrn_measured_fraction_theta_max 0.998
_diffrn_measurement_device_type 'CCD area detector'
_diffrn_measurement_method 'profile data from \w-scans'
_diffrn_radiation_monochromator graphite
_diffrn_radiation_source 'fine-focus sealed tube'
_diffrn_radiation_type MoK\a
_diffrn_radiation_wavelength 0.71073
_diffrn_reflns_av_R_equivalents 0.0439
_diffrn_reflns_av_sigmaI/netI 0.0510
_diffrn_reflns_limit_h_max 12
_diffrn_reflns_limit_h_min -13
_diffrn_reflns_limit_k_max 14
_diffrn_reflns_limit_k_min -14
_diffrn_reflns_limit_l_max 21
_diffrn_reflns_limit_l_min -21
_diffrn_reflns_number 24493
_diffrn_reflns_theta_full 25.01
_diffrn_reflns_theta_max 25.01
_diffrn_reflns_theta_min 1.66
_diffrn_standards_decay_% 0
_diffrn_standards_interval_count 0
_diffrn_standards_interval_time 0
_diffrn_standards_number 0
_exptl_absorpt_coefficient_mu 1.049
_exptl_absorpt_correction_T_max 1.0000
_exptl_absorpt_correction_T_min 0.7893
_exptl_absorpt_correction_type multi-scan
_exptl_crystal_colour green
_exptl_crystal_density_diffrn 1.809
_exptl_crystal_density_method 'not measured'
_exptl_crystal_description Prism
_exptl_crystal_F_000 1286
_exptl_crystal_size_max 0.25
_exptl_crystal_size_mid 0.20
_exptl_crystal_size_min 0.10
_refine_diff_density_max 1.017
_refine_diff_density_min -1.065
_refine_diff_density_rms 0.100
_refine_ls_extinction_method none
_refine_ls_goodness_of_fit_ref 1.036
_refine_ls_hydrogen_treatment constr
_refine_ls_matrix_type full
_refine_ls_number_parameters 716
_refine_ls_number_reflns 8386
_refine_ls_number_restraints 0
_refine_ls_restrained_S_all 1.036
_refine_ls_R_factor_all 0.0666
_refine_ls_R_factor_gt 0.0553
_refine_ls_shift/su_max 0.002
_refine_ls_shift/su_mean 0.001
_refine_ls_structure_factor_coef Fsqd
_refine_ls_weighting_details 'calc w=1/[\s^2^(Fo^2^)+(0.1000P)^2^+2.0000P] where P=(Fo^2^+2Fc^2^)/3'
_refine_ls_weighting_scheme calc
_refine_ls_wR_factor_gt 0.1542
_refine_ls_wR_factor_ref 0.1640
_reflns_number_gt 6877
_reflns_number_total 8386
_reflns_threshold_expression >2sigma(I)
_cod_data_source_file c8ce00178b2.cif
_cod_data_source_block 1_CCDC1
_cod_depositor_comments
;
The following automatic conversions were performed:

'_exptl_absorpt_correction_type' value 'Multi-scan' changed to
'multi-scan' according to
/home/data/users/saulius/crontab/automatic-downloads/rss-feeds/RSC/lib/dictionaries/cif_core.dic
dictionary named 'cif_core.dic' version 2.4.2 from 2011-04-26.

Automatic conversion script
Id: cif_fix_values 4973 2017-02-22 13:04:09Z antanas 

 Adding full bibliography for 7230416--7230418.cif.
;
_cod_original_sg_symbol_H-M p-1
_cod_database_code 7230418

loop_
_symmetry_equiv_pos_as_xyz
'x, y, z'
'-x, -y, -z'

loop_
_atom_site_label
_atom_site_type_symbol
_atom_site_fract_x
_atom_site_fract_y
_atom_site_fract_z
_atom_site_U_iso_or_equiv
_atom_site_adp_type
_atom_site_occupancy
_atom_site_symmetry_multiplicity
_atom_site_calc_flag
_atom_site_refinement_flags
Cu1 Cu 0.95701(5) 0.01115(4) 0.71314(3) 0.02400(16) Uani 1 1 d .
Cu2 Cu 0.61223(5) 0.53476(4) 0.16898(3) 0.02370(16) Uani 1 1 d .
F1 F 1.1705(3) -0.1433(2) 0.89164(14) 0.0384(7) Uani 1 1 d .
F2 F 1.3384(3) -0.2015(2) 0.81544(16) 0.0429(7) Uani 1 1 d .
F3 F 1.1737(3) -0.2857(2) 0.82944(16) 0.0406(7) Uani 1 1 d .
F4 F 1.2931(3) 0.0916(2) 0.53802(16) 0.0434(7) Uani 1 1 d .
F5 F 1.2927(3) -0.0746(3) 0.51066(17) 0.0549(9) Uani 1 1 d .
F6 F 1.4253(2) -0.0302(3) 0.57370(17) 0.0473(8) Uani 1 1 d .
F7 F 0.6728(4) -0.0163(3) 0.94194(18) 0.0838(14) Uani 1 1 d .
F8 F 0.6052(3) 0.1193(3) 0.87806(18) 0.0547(8) Uani 1 1 d .
F9 F 0.5143(3) -0.0231(3) 0.8869(2) 0.0799(13) Uani 1 1 d .
F10 F 0.6322(3) -0.2864(2) 0.70434(18) 0.0480(8) Uani 1 1 d .
F11 F 0.7892(3) -0.2825(3) 0.6134(2) 0.0675(11) Uani 1 1 d .
F12 F 0.6291(3) -0.1636(3) 0.6161(2) 0.0596(9) Uani 1 1 d .
F13 F 0.6158(2) 0.4171(2) 0.45990(14) 0.0340(6) Uani 1 1 d .
F14 F 0.6038(3) 0.2892(2) 0.38698(15) 0.0382(7) Uani 1 1 d .
F15 F 0.4372(2) 0.3909(2) 0.43463(15) 0.0353(6) Uani 1 1 d .
F16 F 0.4991(3) 0.7903(2) 0.39863(17) 0.0475(8) Uani 1 1 d .
F17 F 0.6633(3) 0.8223(2) 0.31684(16) 0.0389(7) Uani 1 1 d .
F18 F 0.4822(3) 0.8505(2) 0.28579(18) 0.0457(7) Uani 1 1 d .
F19 F 0.1829(3) 0.5792(4) 0.1657(2) 0.0897(16) Uani 1 1 d .
F20 F 0.1744(3) 0.4090(5) 0.1574(3) 0.144(3) Uani 1 1 d .
F21 F 0.1973(3) 0.4723(3) 0.25922(18) 0.0489(8) Uani 1 1 d .
F22 F 0.5556(5) 0.2061(3) 0.0311(2) 0.0865(15) Uani 1 1 d .
F23 F 0.5493(4) 0.3355(3) -0.04844(16) 0.0614(10) Uani 1 1 d .
F24 F 0.7157(3) 0.2861(4) -0.0087(3) 0.0912(17) Uani 1 1 d .
O1 O 1.0504(3) -0.0901(2) 0.77589(17) 0.0278(7) Uani 1 1 d .
O2 O 1.1030(3) 0.0087(2) 0.63182(16) 0.0278(7) Uani 1 1 d .
O3 O 0.8684(3) -0.1189(3) 0.66914(17) 0.0302(7) Uani 1 1 d .
O4 O 0.8199(3) 0.0187(2) 0.80037(16) 0.0284(7) Uani 1 1 d .
O5 O 0.9253(3) 0.3949(3) 0.45996(17) 0.0320(7) Uani 1 1 d .
O6 O 0.9625(3) 0.8146(3) 0.22985(18) 0.0349(8) Uani 1 1 d .
O7 O 0.7907(3) 0.5430(2) 0.13359(17) 0.0266(7) Uani 1 1 d .
O8 O 0.5931(3) 0.6640(2) 0.22717(17) 0.0277(7) Uani 1 1 d .
O9 O 0.6093(3) 0.4307(2) 0.27309(16) 0.0235(6) Uani 1 1 d .
O10 O 0.4280(3) 0.5320(3) 0.18880(16) 0.0287(7) Uani 1 1 d .
O11 O 0.6363(3) 0.4313(2) 0.08959(16) 0.0264(7) Uani 1 1 d .
N1 N 0.8784(3) 0.1422(3) 0.66151(19) 0.0232(7) Uani 1 1 d .
N2 N 0.9151(3) 0.7612(3) 0.18652(19) 0.0240(8) Uani 1 1 d .
N3 N 0.8375(3) 0.6327(3) 0.1403(2) 0.0239(8) Uani 1 1 d .
C1 C 1.2134(4) -0.1871(4) 0.8252(3) 0.0285(10) Uani 1 1 d .
C2 C 1.1677(4) -0.1163(3) 0.7609(2) 0.0238(9) Uani 1 1 d .
C3 C 1.2523(4) -0.0906(3) 0.6972(2) 0.0256(9) Uani 1 1 d .
H3 H 1.3370 -0.1132 0.6944 0.031 Uiso 1 1 calc R
C4 C 1.2128(4) -0.0310(3) 0.6364(2) 0.0235(9) Uani 1 1 d .
C5 C 1.3084(4) -0.0108(4) 0.5638(3) 0.0306(10) Uani 1 1 d .
C6 C 0.6276(5) 0.0121(4) 0.8808(3) 0.0425(13) Uani 1 1 d .
C7 C 0.7201(4) -0.0274(4) 0.8096(2) 0.0296(10) Uani 1 1 d .
C8 C 0.6861(4) -0.1023(4) 0.7671(3) 0.0329(11) Uani 1 1 d .
H8 H 0.6084 -0.1285 0.7833 0.039 Uiso 1 1 calc R
C9 C 0.7620(4) -0.1421(4) 0.7002(3) 0.0292(10) Uani 1 1 d .
C10 C 0.7035(4) -0.2196(4) 0.6573(3) 0.0348(11) Uani 1 1 d .
C11 C 0.8002(4) 0.2162(3) 0.7037(3) 0.0266(9) Uani 1 1 d .
H11 H 0.7796 0.2024 0.7556 0.032 Uiso 1 1 calc R
C12 C 0.9089(4) 0.1651(3) 0.5867(2) 0.0220(9) Uani 1 1 d .
H12 H 0.9641 0.1150 0.5571 0.026 Uiso 1 1 calc R
C13 C 0.8629(4) 0.2589(3) 0.5516(2) 0.0228(9) Uani 1 1 d .
C14 C 0.7816(4) 0.3339(4) 0.5966(3) 0.0274(9) Uani 1 1 d .
H14 H 0.7491 0.3985 0.5752 0.033 Uiso 1 1 calc R
C15 C 0.7496(4) 0.3116(4) 0.6733(3) 0.0278(9) Uani 1 1 d .
H15 H 0.6945 0.3604 0.7040 0.033 Uiso 1 1 calc R
C16 C 0.8995(4) 0.2824(3) 0.4685(2) 0.0269(9) Uani 1 1 d .
H16A H 0.9734 0.2351 0.4473 0.032 Uiso 1 1 calc R
H16B H 0.8319 0.2714 0.4431 0.032 Uiso 1 1 calc R
C17 C 0.9146(4) 0.4527(3) 0.3942(2) 0.0243(9) Uani 1 1 d .
C18 C 0.9077(4) 0.5655(4) 0.3994(2) 0.0278(10) Uani 1 1 d .
H18 H 0.9109 0.5952 0.4450 0.033 Uiso 1 1 calc R
C19 C 0.8961(4) 0.6329(4) 0.3366(3) 0.0273(9) Uani 1 1 d .
H19 H 0.8918 0.7080 0.3400 0.033 Uiso 1 1 calc R
C20 C 0.8908(4) 0.5890(3) 0.2681(2) 0.0220(9) Uani 1 1 d .
C21 C 0.9000(4) 0.4758(3) 0.2638(2) 0.0225(9) Uani 1 1 d .
H21 H 0.8982 0.4457 0.2182 0.027 Uiso 1 1 calc R
C22 C 0.9117(4) 0.4079(4) 0.3266(2) 0.0260(9) Uani 1 1 d .
H22 H 0.9175 0.3327 0.3232 0.031 Uiso 1 1 calc R
C23 C 0.8802(4) 0.6585(3) 0.2006(2) 0.0222(9) Uani 1 1 d .
C24 C 0.7600(4) 0.8878(4) 0.1380(3) 0.0296(10) Uani 1 1 d .
H24A H 0.6945 0.8446 0.1621 0.044 Uiso 1 1 calc R
H24B H 0.7364 0.9263 0.0943 0.044 Uiso 1 1 calc R
H24C H 0.7728 0.9392 0.1727 0.044 Uiso 1 1 calc R
C25 C 0.8801(4) 0.8143(3) 0.1143(2) 0.0250(9) Uani 1 1 d .
C26 C 0.9864(5) 0.8800(4) 0.0742(3) 0.0363(11) Uani 1 1 d .
H26A H 0.9885 0.9424 0.1028 0.054 Uiso 1 1 calc R
H26B H 0.9724 0.9037 0.0246 0.054 Uiso 1 1 calc R
H26C H 1.0649 0.8352 0.0700 0.054 Uiso 1 1 calc R
C27 C 0.9818(5) 0.6628(4) 0.0224(3) 0.0403(12) Uani 1 1 d .
H27A H 1.0491 0.6514 0.0499 0.061 Uiso 1 1 calc R
H27B H 1.0038 0.7118 -0.0203 0.061 Uiso 1 1 calc R
H27C H 0.9670 0.5944 0.0052 0.061 Uiso 1 1 calc R
C28 C 0.7523(5) 0.7249(4) 0.0333(3) 0.0418(12) Uani 1 1 d .
H28A H 0.7435 0.6564 0.0138 0.063 Uiso 1 1 calc R
H28B H 0.7669 0.7781 -0.0077 0.063 Uiso 1 1 calc R
H28C H 0.6769 0.7485 0.0679 0.063 Uiso 1 1 calc R
C29 C 0.8624(4) 0.7119(4) 0.0741(2) 0.0296(10) Uani 1 1 d .
C30 C 0.5586(4) 0.3910(3) 0.4047(2) 0.0254(9) Uani 1 1 d .
C31 C 0.5799(4) 0.4714(3) 0.3351(2) 0.0222(9) Uani 1 1 d .
C32 C 0.5575(4) 0.5827(3) 0.3529(2) 0.0246(9) Uani 1 1 d .
H32 H 0.5348 0.5999 0.4034 0.030 Uiso 1 1 calc R
C33 C 0.5678(4) 0.6666(4) 0.2991(3) 0.0262(9) Uani 1 1 d .
C34 C 0.5506(4) 0.7827(4) 0.3259(3) 0.0329(10) Uani 1 1 d .
C35 C 0.2296(5) 0.4805(5) 0.1856(3) 0.0469(14) Uani 1 1 d .
C36 C 0.3730(4) 0.4679(4) 0.1593(2) 0.0310(10) Uani 1 1 d .
C37 C 0.4256(4) 0.3907(4) 0.1060(3) 0.0380(12) Uani 1 1 d .
H37 H 0.3743 0.3444 0.0912 0.046 Uiso 1 1 calc R
C38 C 0.5511(4) 0.3812(4) 0.0748(2) 0.0262(9) Uani 1 1 d .
C39 C 0.5958(4) 0.3020(4) 0.0108(3) 0.0305(10) Uani 1 1 d .

loop_
_atom_site_aniso_label
_atom_site_aniso_U_11
_atom_site_aniso_U_22
_atom_site_aniso_U_33
_atom_site_aniso_U_23
_atom_site_aniso_U_13
_atom_site_aniso_U_12
Cu1 0.0205(3) 0.0268(3) 0.0217(3) 0.0053(2) 0.0000(2) -0.0001(2)
Cu2 0.0195(3) 0.0295(3) 0.0212(3) 0.0014(2) -0.0033(2) -0.0012(2)
F1 0.0566(18) 0.0352(15) 0.0212(13) 0.0005(11) -0.0075(13) 0.0042(13)
F2 0.0318(15) 0.0557(18) 0.0403(16) 0.0139(14) -0.0128(13) 0.0010(13)
F3 0.0564(18) 0.0227(13) 0.0455(16) 0.0093(12) -0.0194(14) -0.0058(12)
F4 0.0409(16) 0.0428(16) 0.0375(15) 0.0176(13) 0.0053(13) 0.0005(13)
F5 0.061(2) 0.069(2) 0.0322(16) -0.0204(15) 0.0124(15) -0.0239(17)
F6 0.0205(14) 0.073(2) 0.0402(16) 0.0149(15) 0.0050(12) 0.0023(13)
F7 0.105(3) 0.097(3) 0.0234(16) 0.0147(17) 0.0120(18) 0.048(2)
F8 0.060(2) 0.0462(19) 0.0471(18) -0.0105(14) 0.0076(15) 0.0130(15)
F9 0.050(2) 0.080(3) 0.094(3) -0.030(2) 0.041(2) -0.0192(19)
F10 0.0541(19) 0.0447(17) 0.0492(18) 0.0064(14) -0.0120(15) -0.0232(14)
F11 0.0448(19) 0.077(2) 0.081(3) -0.047(2) 0.0086(18) -0.0203(17)
F12 0.069(2) 0.062(2) 0.058(2) 0.0152(17) -0.0390(18) -0.0185(18)
F13 0.0415(16) 0.0408(15) 0.0225(13) 0.0007(11) -0.0138(12) -0.0043(12)
F14 0.0562(18) 0.0240(13) 0.0301(14) -0.0001(11) -0.0037(13) 0.0052(12)
F15 0.0284(14) 0.0422(15) 0.0326(14) 0.0058(12) 0.0024(11) -0.0105(12)
F16 0.059(2) 0.0331(15) 0.0430(17) -0.0138(13) 0.0134(15) -0.0083(14)
F17 0.0355(15) 0.0349(15) 0.0474(17) -0.0102(13) -0.0040(13) -0.0109(12)
F18 0.0434(17) 0.0255(14) 0.067(2) -0.0016(14) -0.0139(15) 0.0052(12)
F19 0.0284(18) 0.145(4) 0.076(3) 0.046(3) -0.0002(17) 0.030(2)
F20 0.0230(18) 0.238(7) 0.183(5) -0.167(5) 0.019(2) -0.038(3)
F21 0.0238(15) 0.067(2) 0.0485(18) 0.0041(15) 0.0083(13) -0.0027(14)
F22 0.170(5) 0.0327(18) 0.044(2) -0.0062(15) 0.013(2) -0.013(2)
F23 0.089(3) 0.064(2) 0.0280(16) -0.0110(15) -0.0219(17) 0.0286(19)
F24 0.0336(19) 0.136(4) 0.107(3) -0.090(3) -0.006(2) 0.012(2)
O1 0.0259(17) 0.0283(16) 0.0275(16) 0.0062(13) -0.0036(13) -0.0022(13)
O2 0.0212(16) 0.0336(17) 0.0247(15) 0.0083(13) -0.0010(12) 0.0028(13)
O3 0.0257(17) 0.0333(17) 0.0299(16) -0.0029(13) -0.0005(14) -0.0031(13)
O4 0.0275(17) 0.0317(16) 0.0232(15) 0.0031(13) -0.0002(13) -0.0020(13)
O5 0.0413(19) 0.0309(17) 0.0282(16) 0.0100(13) -0.0144(14) -0.0146(14)
O6 0.0438(19) 0.0321(17) 0.0362(18) 0.0058(14) -0.0198(16) -0.0177(15)
O7 0.0245(15) 0.0255(16) 0.0307(16) 0.0009(13) -0.0066(13) -0.0053(12)
O8 0.0290(16) 0.0273(16) 0.0275(16) -0.0003(13) -0.0056(13) -0.0061(13)
O9 0.0214(15) 0.0264(15) 0.0230(15) -0.0029(12) -0.0050(12) -0.0014(12)
O10 0.0194(15) 0.0433(18) 0.0222(15) -0.0044(14) -0.0013(13) -0.0009(13)
O11 0.0237(16) 0.0297(16) 0.0231(15) 0.0015(12) -0.0015(13) 0.0026(13)
N1 0.0191(18) 0.0267(18) 0.0231(18) -0.0002(14) -0.0028(14) -0.0019(14)
N2 0.0244(18) 0.0244(18) 0.0229(18) 0.0036(15) -0.0044(15) -0.0042(15)
N3 0.0294(19) 0.0203(17) 0.0244(18) -0.0001(14) -0.0112(16) -0.0026(15)
C1 0.031(2) 0.026(2) 0.028(2) 0.0012(18) -0.0039(19) -0.0020(18)
C2 0.030(2) 0.0156(19) 0.027(2) -0.0018(16) -0.0078(19) 0.0000(17)
C3 0.023(2) 0.028(2) 0.024(2) 0.0001(17) -0.0042(18) 0.0033(17)
C4 0.022(2) 0.021(2) 0.024(2) -0.0020(17) 0.0015(17) -0.0012(17)
C5 0.027(2) 0.036(3) 0.026(2) 0.001(2) 0.0004(19) -0.0033(19)
C6 0.041(3) 0.040(3) 0.038(3) 0.002(2) 0.013(2) -0.005(2)
C7 0.023(2) 0.029(2) 0.028(2) 0.0099(19) 0.0056(19) 0.0068(19)
C8 0.019(2) 0.036(3) 0.040(3) -0.001(2) 0.003(2) -0.0036(19)
C9 0.023(2) 0.027(2) 0.038(3) 0.0053(19) -0.010(2) -0.0007(18)
C10 0.029(2) 0.037(3) 0.038(3) 0.003(2) -0.005(2) -0.007(2)
C11 0.024(2) 0.029(2) 0.026(2) -0.0013(18) -0.0039(18) -0.0042(18)
C12 0.019(2) 0.024(2) 0.023(2) -0.0036(17) -0.0037(17) -0.0023(16)
C13 0.018(2) 0.025(2) 0.027(2) 0.0045(17) -0.0071(17) -0.0048(16)
C14 0.022(2) 0.028(2) 0.033(2) 0.0039(18) -0.0110(19) 0.0038(17)
C15 0.021(2) 0.031(2) 0.030(2) -0.0059(19) -0.0035(18) -0.0007(18)
C16 0.025(2) 0.024(2) 0.031(2) 0.0038(18) -0.0077(19) 0.0000(17)
C17 0.019(2) 0.028(2) 0.028(2) 0.0051(18) -0.0081(18) -0.0060(17)
C18 0.030(2) 0.032(2) 0.026(2) 0.0012(18) -0.0132(19) -0.0101(19)
C19 0.025(2) 0.026(2) 0.032(2) 0.0043(18) -0.0068(19) -0.0083(18)
C20 0.017(2) 0.028(2) 0.020(2) 0.0023(17) -0.0029(16) -0.0027(16)
C21 0.019(2) 0.026(2) 0.023(2) -0.0016(17) -0.0065(17) 0.0002(16)
C22 0.023(2) 0.025(2) 0.029(2) 0.0063(18) -0.0064(18) -0.0010(17)
C23 0.018(2) 0.024(2) 0.024(2) 0.0013(17) -0.0029(17) -0.0006(16)
C24 0.033(2) 0.025(2) 0.030(2) 0.0021(18) -0.005(2) -0.0038(19)
C25 0.028(2) 0.026(2) 0.019(2) 0.0043(17) -0.0034(18) -0.0024(18)
C26 0.035(3) 0.034(3) 0.037(3) 0.006(2) 0.003(2) -0.008(2)
C27 0.051(3) 0.032(3) 0.033(3) -0.001(2) 0.002(2) 0.001(2)
C28 0.065(4) 0.030(3) 0.038(3) 0.007(2) -0.028(3) -0.010(2)
C29 0.040(3) 0.026(2) 0.022(2) 0.0039(18) -0.007(2) -0.0028(19)
C30 0.024(2) 0.029(2) 0.023(2) -0.0039(18) -0.0004(18) -0.0023(18)
C31 0.016(2) 0.029(2) 0.023(2) 0.0017(18) -0.0062(17) -0.0023(16)
C32 0.024(2) 0.026(2) 0.023(2) -0.0028(17) -0.0025(17) -0.0020(17)
C33 0.018(2) 0.028(2) 0.032(2) -0.0023(18) -0.0040(18) -0.0033(17)
C34 0.028(2) 0.029(2) 0.039(3) 0.000(2) 0.002(2) -0.0053(19)
C35 0.022(3) 0.075(4) 0.043(3) -0.023(3) 0.000(2) -0.004(3)
C36 0.018(2) 0.051(3) 0.024(2) -0.004(2) -0.0058(18) -0.002(2)
C37 0.023(2) 0.054(3) 0.039(3) -0.013(2) -0.008(2) -0.003(2)
C38 0.024(2) 0.029(2) 0.028(2) -0.0004(18) -0.0119(19) -0.0009(18)
C39 0.029(2) 0.036(3) 0.027(2) -0.0075(19) -0.006(2) 0.0012(19)

loop_
_atom_type_symbol
_atom_type_description
_atom_type_scat_dispersion_real
_atom_type_scat_dispersion_imag
_atom_type_scat_source
C C 0.0033 0.0016 'International Tables Vol C Tables 4.2.6.8 and 6.1.1.4'
H H 0.0000 0.0000 'International Tables Vol C Tables 4.2.6.8 and 6.1.1.4'
Cu Cu 0.3201 1.2651 'International Tables Vol C Tables 4.2.6.8 and 6.1.1.4'
F F 0.0171 0.0103 'International Tables Vol C Tables 4.2.6.8 and 6.1.1.4'
N N 0.0061 0.0033 'International Tables Vol C Tables 4.2.6.8 and 6.1.1.4'
O O 0.0106 0.0060 'International Tables Vol C Tables 4.2.6.8 and 6.1.1.4'

loop_
_geom_angle_atom_site_label_1
_geom_angle_atom_site_label_2
_geom_angle_atom_site_label_3
_geom_angle
O2 Cu1 O4 174.80(13)
O2 Cu1 O1 90.79(12)
O4 Cu1 O1 86.61(13)
O2 Cu1 N1 89.23(13)
O4 Cu1 N1 92.19(13)
O1 Cu1 N1 165.96(14)
O2 Cu1 O3 95.79(12)
O4 Cu1 O3 88.91(12)
O1 Cu1 O3 94.68(12)
N1 Cu1 O3 99.29(13)
O8 Cu2 O11 165.75(13)
O8 Cu2 O7 92.94(13)
O11 Cu2 O7 82.73(13)
O8 Cu2 O10 90.29(13)
O11 Cu2 O10 92.18(13)
O7 Cu2 O10 171.22(12)
O8 Cu2 O9 90.34(12)
O11 Cu2 O9 103.83(11)
O7 Cu2 O9 101.99(12)
O10 Cu2 O9 86.14(12)
C2 O1 Cu1 124.7(3)
C4 O2 Cu1 126.0(3)
C9 O3 Cu1 120.8(3)
C7 O4 Cu1 127.1(3)
C17 O5 C16 119.7(3)
N3 O7 Cu2 119.1(2)
C33 O8 Cu2 125.9(3)
C31 O9 Cu2 120.1(3)
C36 O10 Cu2 124.0(3)
C38 O11 Cu2 124.4(3)
C11 N1 C12 117.5(4)
C11 N1 Cu1 119.1(3)
C12 N1 Cu1 123.1(3)
O6 N2 C23 126.2(3)
O6 N2 C25 120.8(3)
C23 N2 C25 112.7(3)
O7 N3 C23 125.4(3)
O7 N3 C29 120.4(3)
C23 N3 C29 113.8(3)
F1 C1 F3 107.3(4)
F1 C1 F2 107.6(4)
F3 C1 F2 107.0(4)
F1 C1 C2 111.5(3)
F3 C1 C2 110.8(4)
F2 C1 C2 112.4(4)
O1 C2 C3 128.7(4)
O1 C2 C1 111.8(4)
C3 C2 C1 119.5(4)
C2 C3 C4 120.8(4)
C2 C3 H3 119.6
C4 C3 H3 119.6
O2 C4 C3 127.7(4)
O2 C4 C5 112.8(4)
C3 C4 C5 119.5(4)
F6 C5 F4 107.2(4)
F6 C5 F5 108.4(4)
F4 C5 F5 107.8(4)
F6 C5 C4 112.7(4)
F4 C5 C4 111.1(4)
F5 C5 C4 109.5(4)
F7 C6 F8 107.5(5)
F7 C6 F9 110.2(5)
F8 C6 F9 104.2(4)
F7 C6 C7 111.2(4)
F8 C6 C7 110.8(4)
F9 C6 C7 112.7(5)
O4 C7 C8 130.2(4)
O4 C7 C6 110.8(4)
C8 C7 C6 119.0(4)
C7 C8 C9 123.7(4)
C7 C8 H8 118.2
C9 C8 H8 118.2
O3 C9 C8 128.6(4)
O3 C9 C10 115.4(4)
C8 C9 C10 115.9(4)
F11 C10 F12 109.3(4)
F11 C10 F10 106.5(4)
F12 C10 F10 106.4(4)
F11 C10 C9 112.0(4)
F12 C10 C9 110.3(4)
F10 C10 C9 112.1(4)
N1 C11 C15 122.7(4)
N1 C11 H11 118.7
C15 C11 H11 118.7
N1 C12 C13 123.6(4)
N1 C12 H12 118.2
C13 C12 H12 118.2
C12 C13 C14 117.7(4)
C12 C13 C16 122.3(4)
C14 C13 C16 120.0(4)
C15 C14 C13 119.4(4)
C15 C14 H14 120.3
C13 C14 H14 120.3
C11 C15 C14 119.1(4)
C11 C15 H15 120.4
C14 C15 H15 120.4
O5 C16 C13 105.9(3)
O5 C16 H16A 110.6
C13 C16 H16A 110.6
O5 C16 H16B 110.6
C13 C16 H16B 110.6
H16A C16 H16B 108.7
O5 C17 C22 125.2(4)
O5 C17 C18 114.3(4)
C22 C17 C18 120.6(4)
C19 C18 C17 119.7(4)
C19 C18 H18 120.2
C17 C18 H18 120.2
C18 C19 C20 120.5(4)
C18 C19 H19 119.7
C20 C19 H19 119.7
C21 C20 C19 118.8(4)
C21 C20 C23 119.6(4)
C19 C20 C23 121.5(4)
C22 C21 C20 120.8(4)
C22 C21 H21 119.6
C20 C21 H21 119.6
C17 C22 C21 119.6(4)
C17 C22 H22 120.2
C21 C22 H22 120.2
N3 C23 N2 106.8(3)
N3 C23 C20 126.8(4)
N2 C23 C20 126.4(4)
C25 C24 H24A 109.5
C25 C24 H24B 109.5
H24A C24 H24B 109.5
C25 C24 H24C 109.5
H24A C24 H24C 109.5
H24B C24 H24C 109.5
C24 C25 N2 106.4(3)
C24 C25 C26 111.1(4)
N2 C25 C26 108.6(4)
C24 C25 C29 113.8(4)
N2 C25 C29 100.1(3)
C26 C25 C29 115.8(4)
C25 C26 H26A 109.5
C25 C26 H26B 109.5
H26A C26 H26B 109.5
C25 C26 H26C 109.5
H26A C26 H26C 109.5
H26B C26 H26C 109.5
C29 C27 H27A 109.5
C29 C27 H27B 109.5
H27A C27 H27B 109.5
C29 C27 H27C 109.5
H27A C27 H27C 109.5
H27B C27 H27C 109.5
C29 C28 H28A 109.5
C29 C28 H28B 109.5
H28A C28 H28B 109.5
C29 C28 H28C 109.5
H28A C28 H28C 109.5
H28B C28 H28C 109.5
N3 C29 C28 109.7(4)
N3 C29 C27 106.0(4)
C28 C29 C27 110.6(4)
N3 C29 C25 100.6(3)
C28 C29 C25 114.8(4)
C27 C29 C25 114.2(4)
F15 C30 F14 107.9(4)
F15 C30 F13 106.9(3)
F14 C30 F13 106.7(3)
F15 C30 C31 111.4(3)
F14 C30 C31 111.8(3)
F13 C30 C31 111.9(3)
O9 C31 C32 129.4(4)
O9 C31 C30 116.4(4)
C32 C31 C30 114.2(4)
C33 C32 C31 123.2(4)
C33 C32 H32 118.4
C31 C32 H32 118.4
O8 C33 C32 130.1(4)
O8 C33 C34 112.0(4)
C32 C33 C34 118.0(4)
F16 C34 F18 108.5(4)
F16 C34 F17 106.3(4)
F18 C34 F17 106.1(4)
F16 C34 C33 113.4(4)
F18 C34 C33 112.2(4)
F17 C34 C33 110.0(4)
F20 C35 F21 107.9(5)
F20 C35 F19 108.4(5)
F21 C35 F19 105.6(4)
F20 C35 C36 113.0(4)
F21 C35 C36 111.8(4)
F19 C35 C36 109.8(5)
O10 C36 C37 127.9(4)
O10 C36 C35 113.8(4)
C37 C36 C35 118.2(4)
C38 C37 C36 121.7(5)
C38 C37 H37 119.1
C36 C37 H37 119.1
O11 C38 C37 129.0(4)
O11 C38 C39 113.9(4)
C37 C38 C39 117.0(4)
F24 C39 F23 108.7(4)
F24 C39 F22 106.9(5)
F23 C39 F22 105.8(4)
F24 C39 C38 113.7(4)
F23 C39 C38 110.9(4)
F22 C39 C38 110.5(4)

loop_
_geom_bond_atom_site_label_1
_geom_bond_atom_site_label_2
_geom_bond_distance
Cu1 O2 1.944(3)
Cu1 O4 1.949(3)
Cu1 O1 1.970(3)
Cu1 N1 2.010(3)
Cu1 O3 2.231(3)
Cu2 O8 1.937(3)
Cu2 O11 1.942(3)
Cu2 O7 1.943(3)
Cu2 O10 1.980(3)
Cu2 O9 2.208(3)
F1 C1 1.326(5)
F2 C1 1.337(5)
F3 C1 1.332(5)
F4 C5 1.324(5)
F5 C5 1.330(6)
F6 C5 1.318(5)
F7 C6 1.310(6)
F8 C6 1.321(6)
F9 C6 1.341(7)
F10 C10 1.345(6)
F11 C10 1.316(6)
F12 C10 1.320(6)
F13 C30 1.350(5)
F14 C30 1.334(5)
F15 C30 1.332(5)
F16 C34 1.329(6)
F17 C34 1.354(5)
F18 C34 1.335(6)
F19 C35 1.325(7)
F20 C35 1.305(7)
F21 C35 1.309(6)
F22 C39 1.317(6)
F23 C39 1.299(5)
F24 C39 1.285(6)
O1 C2 1.267(5)
O2 C4 1.261(5)
O3 C9 1.245(5)
O4 C7 1.266(6)
O5 C17 1.366(5)
O5 C16 1.442(5)
O6 N2 1.273(5)
O7 N3 1.295(5)
O8 C33 1.276(5)
O9 C31 1.227(5)
O10 C36 1.251(6)
O11 C38 1.255(5)
N1 C11 1.344(5)
N1 C12 1.347(5)
N2 C23 1.362(5)
N2 C25 1.520(5)
N3 C23 1.337(5)
N3 C29 1.499(5)
C1 C2 1.538(6)
C2 C3 1.373(6)
C3 C4 1.395(6)
C3 H3 0.9300
C4 C5 1.534(6)
C6 C7 1.540(6)
C7 C8 1.367(7)
C8 C9 1.407(7)
C8 H8 0.9300
C9 C10 1.535(7)
C11 C15 1.374(6)
C11 H11 0.9300
C12 C13 1.378(6)
C12 H12 0.9300
C13 C14 1.391(6)
C13 C16 1.496(6)
C14 C15 1.379(6)
C14 H14 0.9300
C15 H15 0.9300
C16 H16A 0.9700
C16 H16B 0.9700
C17 C22 1.381(6)
C17 C18 1.396(6)
C18 C19 1.383(6)
C18 H18 0.9300
C19 C20 1.398(6)
C19 H19 0.9300
C20 C21 1.398(6)
C20 C23 1.461(6)
C21 C22 1.387(6)
C21 H21 0.9300
C22 H22 0.9300
C24 C25 1.515(6)
C24 H24A 0.9600
C24 H24B 0.9600
C24 H24C 0.9600
C25 C26 1.532(6)
C25 C29 1.547(6)
C26 H26A 0.9600
C26 H26B 0.9600
C26 H26C 0.9600
C27 C29 1.536(7)
C27 H27A 0.9600
C27 H27B 0.9600
C27 H27C 0.9600
C28 C29 1.522(6)
C28 H28A 0.9600
C28 H28B 0.9600
C28 H28C 0.9600
C30 C31 1.550(6)
C31 C32 1.416(6)
C32 C33 1.374(6)
C32 H32 0.9300
C33 C34 1.524(6)
C35 C36 1.539(6)
C36 C37 1.395(7)
C37 C38 1.372(7)
C37 H37 0.9300
C38 C39 1.532(6)

loop_
_geom_torsion_atom_site_label_1
_geom_torsion_atom_site_label_2
_geom_torsion_atom_site_label_3
_geom_torsion_atom_site_label_4
_geom_torsion
O2 Cu1 O1 C2 11.2(3)
O4 Cu1 O1 C2 -164.3(3)
N1 Cu1 O1 C2 -78.8(7)
O3 Cu1 O1 C2 107.1(3)
O4 Cu1 O2 C4 48.7(15)
O1 Cu1 O2 C4 -11.3(4)
N1 Cu1 O2 C4 154.7(4)
O3 Cu1 O2 C4 -106.1(3)
O2 Cu1 O3 C9 -174.1(3)
O4 Cu1 O3 C9 8.2(3)
O1 Cu1 O3 C9 94.7(3)
N1 Cu1 O3 C9 -83.9(3)
O2 Cu1 O4 C7 -164.1(12)
O1 Cu1 O4 C7 -104.0(3)
N1 Cu1 O4 C7 90.0(3)
O3 Cu1 O4 C7 -9.2(3)
O8 Cu2 O7 N3 -15.5(3)
O11 Cu2 O7 N3 150.8(3)
O10 Cu2 O7 N3 95.9(9)
O9 Cu2 O7 N3 -106.5(3)
O11 Cu2 O8 C33 176.4(4)
O7 Cu2 O8 C33 -111.9(3)
O10 Cu2 O8 C33 76.3(3)
O9 Cu2 O8 C33 -9.8(3)
O8 Cu2 O9 C31 10.6(3)
O11 Cu2 O9 C31 -171.0(3)
O7 Cu2 O9 C31 103.7(3)
O10 Cu2 O9 C31 -79.7(3)
O8 Cu2 O10 C36 173.5(4)
O11 Cu2 O10 C36 7.5(4)
O7 Cu2 O10 C36 61.9(10)
O9 Cu2 O10 C36 -96.2(4)
O8 Cu2 O11 C38 -107.8(6)
O7 Cu2 O11 C38 179.2(3)
O10 Cu2 O11 C38 -8.0(3)
O9 Cu2 O11 C38 78.6(3)
O2 Cu1 N1 C11 -149.2(3)
O4 Cu1 N1 C11 25.8(3)
O1 Cu1 N1 C11 -59.0(7)
O3 Cu1 N1 C11 115.0(3)
O2 Cu1 N1 C12 24.5(3)
O4 Cu1 N1 C12 -160.5(3)
O1 Cu1 N1 C12 114.7(6)
O3 Cu1 N1 C12 -71.3(3)
Cu2 O7 N3 C23 88.3(4)
Cu2 O7 N3 C29 -99.4(4)
Cu1 O1 C2 C3 -6.7(6)
Cu1 O1 C2 C1 174.0(3)
F1 C1 C2 O1 -49.7(5)
F3 C1 C2 O1 69.8(5)
F2 C1 C2 O1 -170.5(4)
F1 C1 C2 C3 131.0(4)
F3 C1 C2 C3 -109.5(4)
F2 C1 C2 C3 10.1(6)
O1 C2 C3 C4 -2.4(7)
C1 C2 C3 C4 176.8(4)
Cu1 O2 C4 C3 6.7(6)
Cu1 O2 C4 C5 -175.0(3)
C2 C3 C4 O2 2.5(7)
C2 C3 C4 C5 -175.6(4)
O2 C4 C5 F6 165.9(4)
C3 C4 C5 F6 -15.7(6)
O2 C4 C5 F4 45.6(5)
C3 C4 C5 F4 -136.0(4)
O2 C4 C5 F5 -73.3(5)
C3 C4 C5 F5 105.1(5)
Cu1 O4 C7 C8 7.9(7)
Cu1 O4 C7 C6 -171.9(3)
F7 C6 C7 O4 -64.4(5)
F8 C6 C7 O4 55.1(6)
F9 C6 C7 O4 171.4(4)
F7 C6 C7 C8 115.8(5)
F8 C6 C7 C8 -124.7(5)
F9 C6 C7 C8 -8.5(7)
O4 C7 C8 C9 -1.2(8)
C6 C7 C8 C9 178.6(4)
Cu1 O3 C9 C8 -5.6(6)
Cu1 O3 C9 C10 170.7(3)
C7 C8 C9 O3 0.6(8)
C7 C8 C9 C10 -175.7(4)
O3 C9 C10 F11 26.2(6)
C8 C9 C10 F11 -157.1(4)
O3 C9 C10 F12 -95.8(5)
C8 C9 C10 F12 81.0(5)
O3 C9 C10 F10 145.9(4)
C8 C9 C10 F10 -37.3(6)
C12 N1 C11 C15 1.3(6)
Cu1 N1 C11 C15 175.4(3)
C11 N1 C12 C13 -1.0(6)
Cu1 N1 C12 C13 -174.8(3)
N1 C12 C13 C14 0.7(6)
N1 C12 C13 C16 179.4(4)
C12 C13 C14 C15 -0.6(6)
C16 C13 C14 C15 -179.4(4)
N1 C11 C15 C14 -1.3(7)
C13 C14 C15 C11 0.9(6)
C17 O5 C16 C13 -155.2(4)
C12 C13 C16 O5 -135.2(4)
C14 C13 C16 O5 43.5(5)
C16 O5 C17 C22 -17.3(6)
C16 O5 C17 C18 163.3(4)
O5 C17 C18 C19 -179.7(4)
C22 C17 C18 C19 0.9(6)
C17 C18 C19 C20 0.2(7)
C18 C19 C20 C21 -1.3(6)
C18 C19 C20 C23 -179.2(4)
C19 C20 C21 C22 1.3(6)
C23 C20 C21 C22 179.2(4)
O5 C17 C22 C21 179.8(4)
C18 C17 C22 C21 -0.9(6)
C20 C21 C22 C17 -0.2(6)
O7 N3 C23 N2 -177.0(3)
C29 N3 C23 N2 10.3(5)
O7 N3 C23 C20 4.5(7)
C29 N3 C23 C20 -168.2(4)
O6 N2 C23 N3 -178.8(4)
C25 N2 C23 N3 6.8(5)
O6 N2 C23 C20 -0.3(7)
C25 N2 C23 C20 -174.7(4)
C21 C20 C23 N3 23.7(6)
C19 C20 C23 N3 -158.4(4)
C21 C20 C23 N2 -154.5(4)
C19 C20 C23 N2 23.4(6)
O6 N2 C25 C24 -75.7(5)
C23 N2 C25 C24 99.1(4)
O6 N2 C25 C26 44.0(5)
C23 N2 C25 C26 -141.3(4)
O6 N2 C25 C29 165.7(4)
C23 N2 C25 C29 -19.5(4)
O7 N3 C29 C28 43.5(5)
C23 N3 C29 C28 -143.4(4)
O7 N3 C29 C27 -75.9(5)
C23 N3 C29 C27 97.2(4)
O7 N3 C29 C25 164.9(3)
C23 N3 C29 C25 -22.0(5)
C24 C25 C29 N3 -90.6(4)
N2 C25 C29 N3 22.4(4)
C26 C25 C29 N3 138.9(4)
C24 C25 C29 C28 27.0(5)
N2 C25 C29 C28 140.1(4)
C26 C25 C29 C28 -103.5(5)
C24 C25 C29 C27 156.3(4)
N2 C25 C29 C27 -90.7(4)
C26 C25 C29 C27 25.8(5)
Cu2 O9 C31 C32 -7.3(6)
Cu2 O9 C31 C30 170.0(2)
F15 C30 C31 O9 -106.2(4)
F14 C30 C31 O9 14.5(5)
F13 C30 C31 O9 134.2(4)
F15 C30 C31 C32 71.4(5)
F14 C30 C31 C32 -167.8(4)
F13 C30 C31 C32 -48.2(5)
O9 C31 C32 C33 -0.8(7)
C30 C31 C32 C33 -178.2(4)
Cu2 O8 C33 C32 5.6(7)
Cu2 O8 C33 C34 -176.0(3)
C31 C32 C33 O8 2.7(7)
C31 C32 C33 C34 -175.6(4)
O8 C33 C34 F16 166.7(4)
C32 C33 C34 F16 -14.7(6)
O8 C33 C34 F18 43.4(5)
C32 C33 C34 F18 -138.0(4)
O8 C33 C34 F17 -74.4(5)
C32 C33 C34 F17 104.2(5)
Cu2 O10 C36 C37 -2.9(7)
Cu2 O10 C36 C35 178.6(3)
F20 C35 C36 O10 -176.5(6)
F21 C35 C36 O10 -54.5(6)
F19 C35 C36 O10 62.4(6)
F20 C35 C36 C37 4.8(8)
F21 C35 C36 C37 126.8(5)
F19 C35 C36 C37 -116.3(5)
O10 C36 C37 C38 -4.4(8)
C35 C36 C37 C38 174.1(5)
Cu2 O11 C38 C37 3.9(7)
Cu2 O11 C38 C39 -178.4(3)
C36 C37 C38 O11 3.9(8)
C36 C37 C38 C39 -173.7(4)
O11 C38 C39 F24 10.9(6)
C37 C38 C39 F24 -171.1(5)
O11 C38 C39 F23 -111.9(4)
C37 C38 C39 F23 66.1(6)
O11 C38 C39 F22 131.1(5)
C37 C38 C39 F22 -50.9(6)
